data_7222500
loop_
_publ_author_name
'Liu, X.-H.'
'Dronskowski, R.'

_publ_section_title
;
 Mercury cyanamide/carbodiimide networks: synthesis and crystal structures
 of Hg2 (N C N) Cl2 and Hg3 (N C N)2 Cl2
;
_journal_name_full
;
Zeitschrift fuer Naturforschung, Teil B. Anorganische Chemie, Organische 
Chemie (42,1987-)
;
_journal_page_first 1108
_journal_page_last 1114
_journal_volume 57
_journal_year 2002
_chemical_formula_sum 'C Cl2 Hg2 N2'
_chemical_name_systematic 'Hg2 (N C N) Cl2'
_space_group_IT_number 14
_symmetry_space_group_name_Hall '-P 2ybc'
_symmetry_space_group_name_H-M 'P 1 21/c 1'
_cell_angle_alpha 90
_cell_angle_beta 106.446
_cell_angle_gamma 90
_cell_formula_units_Z 4
_cell_length_a 8.0667
_cell_length_b 9.0705
_cell_length_c 7.8802
_cell_volume 552.996
_citation_journal_id_ASTM ZNBSEN
_cod_data_source_file Liu_ZNBSEN_2002_721.cif
_cod_data_source_block C1Cl2Hg2N2
_cod_original_cell_volume 552.9965
_cod_original_formula_sum 'C1 Cl2 Hg2 N2'
_cod_database_code 7222500

loop_
_symmetry_equiv_pos_as_xyz
x,y,z
-x,y+1/2,-z+1/2
-x,-y,-z
x,-y-1/2,z-1/2

loop_
_atom_site_label
_atom_site_type_symbol
_atom_site_fract_x
_atom_site_fract_y
_atom_site_fract_z
_atom_site_occupancy
_atom_site_U_iso_or_equiv
Cl2 Cl-1 0.8009 1.0217 0.0761 1 0.0
N1 N-3 0.234 0.9897 0.399 1 0.0
Hg2 Hg+2 0.5 0 0.5 1 0.0
Cl1 Cl-1 0.4907 0.7527 0.2527 1 0.0
Hg3 Hg+2 0.5 0 0 1 0.0
C1 C+4 0.135 1.086 0.424 1 0.0
N2 N-3 0.035 1.176 0.453 1 0.0
Hg1 Hg+2 0.10927 0.82183 0.23369 1 0.0
